data_2013107
loop_
_publ_author_name
'Geiser, Urs'
'Schlueter, John A.'

_publ_section_title
;
 KMnAg~3~(CN)~6~, a new triply interpenetrating network solid
;
_journal_issue 3
_journal_name_full 'Acta Crystallographica Section C'
_journal_page_first i21
_journal_page_last i23
_journal_paper_doi 10.1107/S0108270103001264
_journal_volume 59
_journal_year 2003
_chemical_formula_iupac 'C6 Ag3 K Mn N6'
_chemical_formula_moiety 'K+ Mn2+ (Ag+)~3~ (CN-)~6~'
_chemical_formula_sum 'C6 Ag3 K Mn N6'
_chemical_formula_weight 573.77
_chemical_name_common 'Potassium manganese(II) dicyanoargentate(I)'
_chemical_name_systematic 'Potassium manganese(II) dicyanoargentate(I)'
_space_group_IT_number 149
_symmetry_cell_setting trigonal
_symmetry_space_group_name_Hall 'P 3 2'
_symmetry_space_group_name_H-M 'P 3 1 2'
_atom_sites_solution_hydrogens none
_atom_sites_solution_primary direct
_atom_sites_solution_secondary difmap
_cell_angle_alpha 90
_cell_angle_beta 90
_cell_angle_gamma 120
_cell_formula_units_Z 1
_cell_length_a 6.9219(10)
_cell_length_b 6.9219(10)
_cell_length_c 8.1465(16)
_cell_measurement_reflns_used 772
_cell_measurement_temperature 293(2)
_cell_measurement_theta_max 28.20
_cell_measurement_theta_min 3.40
_cell_volume 338.03(10)
_computing_cell_refinement 'SAINT (Bruker, 2001)'
_computing_data_collection 'SMART (Siemens, 1995)'
_computing_data_reduction SAINT
_computing_molecular_graphics SHELXTL
_computing_publication_material SHELXTL
_computing_structure_refinement SHELXTL
_computing_structure_solution 'SHELXTL (Sheldrick, 2001)'
_diffrn_ambient_temperature 293(2)
_diffrn_measured_fraction_theta_full 0.988
_diffrn_measured_fraction_theta_max 0.988
_diffrn_measurement_device_type 'Siemens SMART CCD area-detector'
_diffrn_measurement_method 'area-detector \w'
_diffrn_radiation_monochromator graphite
_diffrn_radiation_source 'fine-focus sealed tube'
_diffrn_radiation_type MoK\a
_diffrn_radiation_wavelength 0.71073
_diffrn_reflns_av_R_equivalents 0.025
_diffrn_reflns_av_sigmaI/netI 0.016
_diffrn_reflns_limit_h_max 9
_diffrn_reflns_limit_h_min -8
_diffrn_reflns_limit_k_max 9
_diffrn_reflns_limit_k_min -8
_diffrn_reflns_limit_l_max 10
_diffrn_reflns_limit_l_min -10
_diffrn_reflns_number 3417
_diffrn_reflns_theta_full 28.20
_diffrn_reflns_theta_max 28.20
_diffrn_reflns_theta_min 2.50
_diffrn_standards_decay_% 0
_diffrn_standards_interval_time 900
_diffrn_standards_number 77
_exptl_absorpt_coefficient_mu 5.484
_exptl_absorpt_correction_T_max 0.829
_exptl_absorpt_correction_T_min 0.155
_exptl_absorpt_correction_type integration
_exptl_absorpt_process_details '(XPREP in SHELXTL; Sheldrick, 2001)'
_exptl_crystal_colour colorless
_exptl_crystal_density_diffrn 2.819
_exptl_crystal_density_meas ?
_exptl_crystal_density_method 'not measured'
_exptl_crystal_description 'hexagonal plate'
_exptl_crystal_F_000 263
_exptl_crystal_size_max 0.46
_exptl_crystal_size_mid 0.32
_exptl_crystal_size_min 0.034
_refine_diff_density_max 0.25
_refine_diff_density_min -0.35
_refine_ls_abs_structure_details 'Flack (1983)'
_refine_ls_abs_structure_Flack 0.18(4)
_refine_ls_extinction_coef 0.058(2)
_refine_ls_extinction_expression Fc^*^=kFc[1+0.001xFc^2^\l^3^/sin(2\q)]^-1/4^
_refine_ls_extinction_method 'SHELXTL (Sheldrick, 2001)'
_refine_ls_goodness_of_fit_ref 1.112
_refine_ls_hydrogen_treatment none
_refine_ls_matrix_type full
_refine_ls_number_parameters 30
_refine_ls_number_reflns 558
_refine_ls_number_restraints 0
_refine_ls_restrained_S_all 1.112
_refine_ls_R_factor_all 0.012
_refine_ls_R_factor_gt 0.012
_refine_ls_shift/su_max <0.001
_refine_ls_shift/su_mean 0.000
_refine_ls_structure_factor_coef Fsqd
_refine_ls_weighting_details 'calc w = 1/[\s^2^(Fo^2^)+(0.0183P)^2^+0.0080P] where P=(Fo^2^+2Fc^2^)/3'
_refine_ls_weighting_scheme calc
_refine_ls_wR_factor_gt 0.032
_refine_ls_wR_factor_ref 0.032
_reflns_number_gt 551
_reflns_number_total 558
_reflns_threshold_expression I>2\s(I)
_cod_data_source_file bc1004.cif
_cod_data_source_block I
_cod_depositor_comments
;
The following automatic conversions were performed:

'_exptl_crystal_density_meas' value 'not measured' was changed to '?'
- the value is perceived as not measured.

Automatic conversion script
Id: cif_fix_values 3008 2015-01-20 13:52:24Z robertas 
;
_cod_original_sg_symbol_Hall 'P 3 2"'
_cod_database_code 2013107
_cod_database_fobs_code 2013107

loop_
_symmetry_equiv_pos_as_xyz
'x, y, z'
'-y, x-y, z'
'-x+y, -x, z'
'-y, -x, -z'
'x, x-y, -z'
'-x+y, y, -z'

loop_
_atom_site_label
_atom_site_fract_x
_atom_site_fract_y
_atom_site_fract_z
_atom_site_U_iso_or_equiv
_atom_site_adp_type
_atom_site_calc_flag
_atom_site_refinement_flags
_atom_site_occupancy
_atom_site_disorder_assembly
_atom_site_disorder_group
_atom_site_type_symbol
Ag 0.49498(2) -0.01004(4) 0.5000 0.05041(11) Uani d S 1 . . Ag
Mn 0.0000 0.0000 0.0000 0.02307(12) Uani d S 1 . . Mn
K 0.6667 0.3333 0.0000 0.0394(2) Uani d S 1 . . K
C 0.3426(3) -0.0042(4) 0.2843(2) 0.0391(3) Uani d . 1 . . C
N 0.2590(3) 0.0040(3) 0.16637(16) 0.0376(3) Uani d . 1 . . N

loop_
_atom_site_aniso_label
_atom_site_aniso_U_11
_atom_site_aniso_U_22
_atom_site_aniso_U_33
_atom_site_aniso_U_12
_atom_site_aniso_U_13
_atom_site_aniso_U_23
Ag 0.05723(13) 0.05722(15) 0.03678(13) 0.02861(8) -0.02267(6) 0.000
Mn 0.02715(16) 0.02715(16) 0.0149(2) 0.01357(8) 0.000 0.000
K 0.0383(3) 0.0383(3) 0.0418(5) 0.01913(15) 0.000 0.000
C 0.0378(10) 0.0437(8) 0.0346(7) 0.0195(9) -0.0068(7) 0.0036(9)
N 0.0364(7) 0.0450(7) 0.0308(6) 0.0199(7) -0.0060(6) 0.0052(8)

loop_
_atom_type_symbol
_atom_type_description
_atom_type_scat_dispersion_real
_atom_type_scat_dispersion_imag
_atom_type_scat_source
C C 0.0033 0.0016 'International Tables Vol C Tables 4.2.6.8 and 6.1.1.4'
Ag Ag -0.8971 1.1015 'International Tables Vol C Tables 4.2.6.8 and 6.1.1.4'
Mn Mn 0.3368 0.7283 'International Tables Vol C Tables 4.2.6.8 and 6.1.1.4'
N N 0.0061 0.0033 'International Tables Vol C Tables 4.2.6.8 and 6.1.1.4'
K K 0.2009 0.2494 'International Tables Vol C Tables 4.2.6.8 and 6.1.1.4'

loop_
_geom_angle_atom_site_label_1
_geom_angle_atom_site_label_2
_geom_angle_atom_site_label_3
_geom_angle_site_symmetry_1
_geom_angle_site_symmetry_3
_geom_angle
_geom_angle_publ_flag
C Ag C 6_656 . 178.05(15) y
N Mn N 4 . 93.76(9) y
N Mn N 4 2 178.78(10) y
N Mn N . 2 87.08(5) y
N Mn N 2 6 92.08(9) y
N K N 6_655 . 95.15(7) y
N K N 4_665 . 161.53(6) y
N K N . 5 66.75(5) y
N K N . 3_665 100.27(4) y
N C Ag . . 178.3(2) y
C N Mn . . 159.36(14) y
C N K . . 96.52(14) y
Mn N K . . 100.58(5) y

loop_
_geom_bond_atom_site_label_1
_geom_bond_atom_site_label_2
_geom_bond_site_symmetry_2
_geom_bond_distance
_geom_bond_publ_flag
Ag C . 2.0599(16) y
Mn N . 2.2365(13) y
K N . 2.9266(18) y
C N . 1.138(2) y

loop_
_geom_contact_atom_site_label_1
_geom_contact_atom_site_label_2
_geom_contact_distance
_geom_contact_site_symmetry_2
_geom_contact_publ_flag
Ag Ag 3.3568(7) 2_545 n
Mn K 3.9964(6) . n
K C 3.258(2) . n
